data_9001740
loop_
_publ_author_name
'Harlow, G. E.'

_publ_section_title
;
 Structure refinement of a natural K-rich diopside: The effect of K on the
 average structure
;
_journal_name_full 'American Mineralogist'
_journal_page_first 632
_journal_page_last 638
_journal_volume 81
_journal_year 1996
_chemical_formula_sum 'Al0.029 Ca0.798 Cr0.071 Fe0.059 K0.073 Mg0.955 Na0.023 O6 Si1.992'
_chemical_name_mineral Diopside
_space_group_IT_number 15
_symmetry_space_group_name_Hall '-C 2yc'
_symmetry_space_group_name_H-M 'C 1 2/c 1'
_cell_angle_alpha 90
_cell_angle_beta 106.056
_cell_angle_gamma 90
_cell_length_a 9.7476
_cell_length_b 8.9478
_cell_length_c 5.2622
_cell_formula_units_Z 4
_cell_volume 441.063
_database_code_amcsd 0001796
_exptl_crystal_density_diffrn 3.287
_cod_original_formula_sum 'Mg.955 Fe.059 Al.029 Cr.071 Ca.798 K.073 Na.023 Si1.992 O6'
_cod_database_code 9001740

loop_
_space_group_symop_operation_xyz
x,y,z
1/2+x,1/2+y,z
x,-y,1/2+z
1/2+x,1/2-y,1/2+z
-x,y,1/2-z
1/2-x,1/2+y,1/2-z
-x,-y,-z
1/2-x,1/2-y,-z

loop_
_atom_site_aniso_label
_atom_site_aniso_U_11
_atom_site_aniso_U_22
_atom_site_aniso_U_33
_atom_site_aniso_U_12
_atom_site_aniso_U_13
_atom_site_aniso_U_23
Mg1 0.00720 0.00600 0.00740 0.00000 0.00030 0.00000
Fe1 0.00720 0.00600 0.00740 0.00000 0.00030 0.00000
Al1 0.00720 0.00600 0.00740 0.00000 0.00030 0.00000
Cr1 0.00720 0.00600 0.00740 0.00000 0.00030 0.00000
Ca2 0.01020 0.00930 0.00690 0.00000 -0.00200 0.00000
K2 0.01020 0.00930 0.00690 0.00000 -0.00200 0.00000
Na2 0.01020 0.00930 0.00690 0.00000 -0.00200 0.00000
Si 0.00790 0.00640 0.00890 -0.00030 0.00230 -0.00060
Al 0.00790 0.00640 0.00890 -0.00030 0.00230 -0.00060
O1 0.00890 0.01200 0.01200 0.00060 0.00230 0.00000
O2 0.01800 0.00900 0.01900 -0.00440 0.00730 -0.00270
O3 0.00780 0.01500 0.01100 -0.00020 0.00250 -0.00450

loop_
_atom_site_label
_atom_site_fract_x
_atom_site_fract_y
_atom_site_fract_z
_atom_site_occupancy
_atom_site_U_iso_or_equiv
Mg1 0.00000 0.90690 0.25000 0.88500 ?
Fe1 0.00000 0.90690 0.25000 0.02300 ?
Al1 0.00000 0.90690 0.25000 0.02100 ?
Cr1 0.00000 0.90690 0.25000 0.07100 ?
Ca2 0.00000 0.30080 0.25000 0.79800 ?
K2 0.00000 0.30080 0.25000 0.07300 ?
Na2 0.00000 0.30080 0.25000 0.02300 ?
Mg2* 0.00000 0.26400 0.25000 0.07000 0.04939
Fe2* 0.00000 0.26400 0.25000 0.03600 0.04939
Si 0.28726 0.09254 0.23000 0.99600 ?
Al 0.28726 0.09254 0.23000 0.00400 ?
O1 0.11540 0.08610 0.14150 1.00000 ?
O2 0.36210 0.24980 0.31930 1.00000 ?
O3 0.35020 0.01820 0.99510 1.00000 ?

loop_
_cod_related_entry_id
_cod_related_entry_database
_cod_related_entry_code
1 AMCSD 0001796
